data_8106452
loop_
_publ_author_name
'Wu, Xiangxiang'
'Zai, Yanbing'

_publ_section_title
;
 Crystal structure of tripropylammonium
 2&#x2032;-carboxy-[1,1&#x2032;-biphenyl]-2-carboxylate --
 [1,1&#x2032;-biphenyl]-2,2&#x2032;-dicarboxylic acid (2/1), C60H72N2O12
;
_journal_issue 1
_journal_name_full 'Zeitschrift f\"ur Kristallographie - New Crystal Structures'
_journal_page_first 117
_journal_page_last 119
_journal_paper_doi 10.1515/ncrs-2016-0177
_journal_volume 232
_journal_year 2017
_chemical_formula_moiety '2(C9 H22 N), C14 H10 O4, 2(C14 H9 O4)'
_chemical_formula_sum 'C60 H72 N2 O12'
_chemical_formula_weight 1013.20
_space_group_IT_number 1
_space_group_name_Hall 'P 1'
_space_group_name_H-M_alt 'P 1'
_symmetry_cell_setting triclinic
_symmetry_space_group_name_Hall 'P 1'
_symmetry_space_group_name_H-M 'P 1'
_atom_sites_solution_hydrogens geom
_atom_sites_solution_primary direct
_atom_sites_solution_secondary difmap
_cell_angle_alpha 113.198(3)
_cell_angle_beta 95.632(4)
_cell_angle_gamma 91.114(3)
_cell_formula_units_Z 1
_cell_length_a 9.6569(4)
_cell_length_b 10.9361(4)
_cell_length_c 13.8551(6)
_cell_measurement_reflns_used 4230
_cell_measurement_temperature 150(2)
_cell_measurement_theta_max 26.5
_cell_measurement_theta_min 2.81
_cell_volume 1335.72(10)
_computing_cell_refinement 'Bruker SAINT'
_computing_data_collection 'Bruker APEX2'
_computing_data_reduction 'Bruker SAINT'
_computing_molecular_graphics 'Bruker SHELXTL'
_computing_publication_material 'Bruker SHELXTL'
_computing_structure_refinement 'SHELXL-97 (Sheldrick, 2008)'
_computing_structure_solution 'SHELXS-97 (Sheldrick, 2008)'
_diffrn_ambient_temperature 296(2)
_diffrn_measured_fraction_theta_full 0.996
_diffrn_measured_fraction_theta_max 0.996
_diffrn_measurement_device_type 'Bruker APEX-II CCD'
_diffrn_measurement_method '\f and \w scans'
_diffrn_radiation_monochromator graphite
_diffrn_radiation_source 'sealed tube'
_diffrn_radiation_type MoK\a
_diffrn_reflns_av_R_equivalents 0.0230
_diffrn_reflns_av_sigmaI/netI 0.0416
_diffrn_reflns_limit_h_max 11
_diffrn_reflns_limit_h_min -11
_diffrn_reflns_limit_k_max 13
_diffrn_reflns_limit_k_min -13
_diffrn_reflns_limit_l_max 16
_diffrn_reflns_limit_l_min -16
_diffrn_reflns_number 9438
_diffrn_reflns_theta_full 25.01
_diffrn_reflns_theta_max 25.01
_diffrn_reflns_theta_min 2.03
_exptl_absorpt_coefficient_mu 0.087
_exptl_absorpt_correction_T_max 0.9913
_exptl_absorpt_correction_T_min 0.9777
_exptl_absorpt_correction_type multi-scan
_exptl_absorpt_process_details sadabs
_exptl_crystal_colour YELLOW
_exptl_crystal_density_diffrn 1.260
_exptl_crystal_density_method 'not measured'
_exptl_crystal_description BLOCK
_exptl_crystal_F_000 542
_exptl_crystal_size_max 0.26
_exptl_crystal_size_mid 0.16
_exptl_crystal_size_min 0.10
_refine_diff_density_max 0.446
_refine_diff_density_min -0.267
_refine_diff_density_rms 0.051
_refine_ls_abs_structure_Flack -0.1(10)
_refine_ls_extinction_method none
_refine_ls_goodness_of_fit_ref 1.042
_refine_ls_hydrogen_treatment mixed
_refine_ls_matrix_type full
_refine_ls_number_parameters 685
_refine_ls_number_reflns 7449
_refine_ls_number_restraints 9
_refine_ls_restrained_S_all 1.041
_refine_ls_R_factor_all 0.0560
_refine_ls_R_factor_gt 0.0512
_refine_ls_shift/su_max 0.012
_refine_ls_shift/su_mean 0.000
_refine_ls_structure_factor_coef Fsqd
_refine_ls_weighting_details 'calc w=1/[\s^2^(Fo^2^)+(0.0828P)^2^+0.5222P] where P=(Fo^2^+2Fc^2^)/3'
_refine_ls_weighting_scheme calc
_refine_ls_wR_factor_gt 0.1335
_refine_ls_wR_factor_ref 0.1380
_reflns_number_gt 6838
_reflns_number_total 7449
_reflns_threshold_expression >2sigma(I)
_cod_data_source_file suppl_ncrs-2016-0177_suppl.cif
_cod_data_source_block test
_cod_original_cell_volume 1335.72(9)
_cod_original_sg_symbol_Hall 'P1   '
_cod_original_sg_symbol_H-M 'P1   '
_cod_database_code 8106452
_publcif_info_exptl_table_max_cols 4
_publcif_info_exptl_table_use_headnotes n

loop_
_symmetry_equiv_pos_as_xyz
'x, y, z'

loop_
_atom_site_label
_atom_site_type_symbol
_atom_site_fract_x
_atom_site_fract_y
_atom_site_fract_z
_atom_site_U_iso_or_equiv
_atom_site_adp_type
_atom_site_occupancy
_atom_site_symmetry_multiplicity
_atom_site_calc_flag
_atom_site_refinement_flags
_atom_site_disorder_assembly
_atom_site_disorder_group
N1 N 0.9301(3) 0.3645(3) 0.6838(3) 0.0363(7) Uani 1 1 d D . .
H1 H 1.0229(18) 0.343(5) 0.683(4) 0.054 Uiso 1 1 d D . .
C1 C 0.1031(3) 0.9018(3) 0.9611(3) 0.0293(7) Uani 1 1 d . . .
O1 O 0.1222(3) 1.0297(3) 0.81658(19) 0.0375(6) Uani 1 1 d D . .
H1A H 0.127(5) 1.073(4) 0.777(3) 0.056 Uiso 1 1 d D . .
N2 N 0.4457(3) 0.6138(3) 0.1896(3) 0.0353(7) Uani 1 1 d D . .
H2 H 0.3531(19) 0.580(4) 0.176(4) 0.053 Uiso 1 1 d D . .
C2 C -0.0040(3) 0.9684(3) 0.9306(3) 0.0284(7) Uani 1 1 d . . .
O2 O -0.0821(3) 1.1129(4) 0.8510(3) 0.0668(10) Uani 1 1 d . . .
O3 O 0.2223(3) 1.1652(2) 1.06002(19) 0.0364(6) Uani 1 1 d D . .
H3 H 0.216(5) 1.2468(18) 1.103(3) 0.055 Uiso 1 1 d D . .
C3 C -0.1343(4) 0.9670(4) 0.9641(3) 0.0360(8) Uani 1 1 d . . .
H3A H -0.2062 1.0123 0.9428 0.043 Uiso 1 1 calc R . .
C4 C -0.1622(4) 0.9009(4) 1.0278(3) 0.0394(9) Uani 1 1 d . . .
H4A H -0.2522 0.9009 1.0501 0.047 Uiso 1 1 calc R . .
O4 O 0.4331(3) 1.2140(3) 1.0317(4) 0.0820(13) Uani 1 1 d . . .
O5 O 1.2268(3) 0.3222(3) 0.65534(19) 0.0379(6) Uani 1 1 d . . .
C5 C -0.0576(4) 0.8353(4) 1.0586(3) 0.0416(9) Uani 1 1 d . . .
H5A H -0.0756 0.7892 1.1020 0.050 Uiso 1 1 calc R . .
O6 O 1.1329(3) 0.1754(3) 0.7062(2) 0.0445(6) Uani 1 1 d . . .
C6 C 0.0726(4) 0.8362(4) 1.0266(3) 0.0373(8) Uani 1 1 d . . .
H6A H 0.1438 0.7915 1.0494 0.045 Uiso 1 1 calc R . .
O7 O 1.4457(3) 0.4005(2) 0.59524(19) 0.0360(6) Uani 1 1 d D . .
H7 H 1.374(3) 0.379(5) 0.619(4) 0.054 Uiso 1 1 d D . .
C7 C 0.0088(3) 1.0437(3) 0.8610(3) 0.0317(8) Uani 1 1 d . . .
O8 O 1.5544(3) 0.3667(2) 0.4545(2) 0.0435(7) Uani 1 1 d . . .
C8 C 0.2457(4) 0.8869(3) 0.9261(3) 0.0291(7) Uani 1 1 d . . .
C9 C 0.3516(3) 0.9882(3) 0.9543(3) 0.0296(7) Uani 1 1 d . . .
O9 O 0.2186(3) 0.4265(3) 0.1603(2) 0.0446(7) Uani 1 1 d . . .
C10 C 0.4815(4) 0.9550(4) 0.9196(3) 0.0354(8) Uani 1 1 d . . .
H10A H 0.5539 1.0234 0.9400 0.042 Uiso 1 1 calc R . .
O10 O 0.1261(3) 0.6217(2) 0.22056(19) 0.0389(6) Uani 1 1 d . . .
C11 C 0.5092(4) 0.8259(4) 0.8563(3) 0.0429(9) Uani 1 1 d . . .
H11A H 0.5981 0.8061 0.8321 0.051 Uiso 1 1 calc R . .
O11 O -0.0903(3) 0.7472(2) 0.28426(19) 0.0359(6) Uani 1 1 d D . .
H11 H -0.009(2) 0.716(5) 0.273(4) 0.054 Uiso 1 1 d D . .
C12 C 0.4045(4) 0.7270(4) 0.8294(3) 0.0423(9) Uani 1 1 d . . .
H12A H 0.4209 0.6375 0.7863 0.051 Uiso 1 1 calc R . .
O12 O -0.1907(3) 0.8537(3) 0.4288(2) 0.0413(6) Uani 1 1 d . . .
C13 C 0.2767(4) 0.7574(4) 0.8646(3) 0.0379(8) Uani 1 1 d . . .
H13A H 0.2066 0.6874 0.8464 0.045 Uiso 1 1 calc R . .
C14 C 0.3399(3) 1.1327(4) 1.0204(3) 0.0349(8) Uani 1 1 d . . .
C15 C 1.4168(3) 0.1068(3) 0.5566(3) 0.0269(7) Uani 1 1 d . . .
C16 C 1.3631(4) 0.1457(3) 0.6550(3) 0.0304(7) Uani 1 1 d . . .
C17 C 1.4394(4) 0.1222(4) 0.7365(3) 0.0393(9) Uani 1 1 d . . .
H17A H 1.4014 0.1421 0.8013 0.047 Uiso 1 1 calc R . .
C18 C 1.5672(4) 0.0712(4) 0.7246(3) 0.0405(9) Uani 1 1 d . . .
H18A H 1.6199 0.0612 0.7824 0.049 Uiso 1 1 calc R . .
C19 C 1.6208(4) 0.0335(4) 0.6281(3) 0.0358(8) Uani 1 1 d . . .
H19A H 1.7091 -0.0037 0.6192 0.043 Uiso 1 1 calc R . .
C20 C 1.5442(3) 0.0509(3) 0.5453(3) 0.0301(7) Uani 1 1 d . . .
H20A H 1.5800 0.0238 0.4790 0.036 Uiso 1 1 calc R . .
C21 C 1.2323(4) 0.2175(4) 0.6742(3) 0.0352(8) Uani 1 1 d . . .
C22 C 1.3319(3) 0.1182(3) 0.4644(2) 0.0276(7) Uani 1 1 d . . .
C23 C 1.3566(4) 0.2211(3) 0.4317(3) 0.0281(7) Uani 1 1 d . . .
C24 C 1.2826(4) 0.2203(4) 0.3391(3) 0.0352(8) Uani 1 1 d . . .
H24A H 1.3021 0.2891 0.3158 0.042 Uiso 1 1 calc R . .
C25 C 1.1813(4) 0.1199(4) 0.2815(3) 0.0370(8) Uani 1 1 d . . .
H25A H 1.1294 0.1210 0.2200 0.044 Uiso 1 1 calc R . .
C26 C 1.1560(4) 0.0175(4) 0.3141(3) 0.0359(8) Uani 1 1 d . . .
H26A H 1.0867 -0.0519 0.2748 0.043 Uiso 1 1 calc R . .
C27 C 1.2317(4) 0.0168(3) 0.4034(3) 0.0309(7) Uani 1 1 d . . .
H27A H 1.2150 -0.0549 0.4241 0.037 Uiso 1 1 calc R . .
C28 C 1.4608(4) 0.3349(3) 0.4944(3) 0.0325(8) Uani 1 1 d . . .
C29 C -0.0607(3) 0.4890(3) 0.3132(3) 0.0268(7) Uani 1 1 d . . .
C30 C -0.0103(4) 0.4362(3) 0.2148(3) 0.0327(8) Uani 1 1 d . . .
C31 C -0.0864(4) 0.3345(4) 0.1318(3) 0.0413(9) Uani 1 1 d . . .
H31A H -0.0503 0.2972 0.0656 0.050 Uiso 1 1 calc R . .
C32 C -0.2144(4) 0.2855(4) 0.1427(3) 0.0421(9) Uani 1 1 d . . .
H32A H -0.2669 0.2164 0.0845 0.051 Uiso 1 1 calc R . .
C33 C -0.2650(4) 0.3396(3) 0.2410(3) 0.0374(8) Uani 1 1 d . . .
H33A H -0.3530 0.3076 0.2497 0.045 Uiso 1 1 calc R . .
C34 C -0.1884(4) 0.4388(3) 0.3250(3) 0.0326(8) Uani 1 1 d . . .
H34A H -0.2231 0.4735 0.3918 0.039 Uiso 1 1 calc R . .
C35 C 0.1205(4) 0.4974(4) 0.1973(3) 0.0347(8) Uani 1 1 d . . .
C36 C 0.0240(3) 0.5920(3) 0.4092(3) 0.0269(7) Uani 1 1 d . . .
C37 C 0.0011(4) 0.7274(3) 0.4456(3) 0.0285(7) Uani 1 1 d . . .
C38 C 0.0752(4) 0.8170(3) 0.5392(3) 0.0346(8) Uani 1 1 d . . .
H38A H 0.0576 0.9089 0.5649 0.041 Uiso 1 1 calc R . .
C39 C 0.1746(4) 0.7722(4) 0.5949(3) 0.0387(8) Uani 1 1 d . . .
H39A H 0.2264 0.8338 0.6578 0.046 Uiso 1 1 calc R . .
C40 C 0.1983(4) 0.6387(4) 0.5593(3) 0.0361(8) Uani 1 1 d . . .
H40A H 0.2663 0.6083 0.5975 0.043 Uiso 1 1 calc R . .
C41 C 0.1227(4) 0.5488(3) 0.4676(3) 0.0320(8) Uani 1 1 d . . .
H41A H 0.1382 0.4566 0.4440 0.038 Uiso 1 1 calc R . .
C42 C -0.1015(4) 0.7826(3) 0.3874(3) 0.0302(7) Uani 1 1 d . . .
C43 C 0.8673(5) 0.3564(4) 0.7749(3) 0.0467(10) Uani 1 1 d . . .
H43A H 0.8774 0.2655 0.7728 0.056 Uiso 1 1 calc R . .
H43B H 0.7662 0.3685 0.7656 0.056 Uiso 1 1 calc R . .
C44 C 0.9272(5) 0.4558(5) 0.8837(3) 0.0547(11) Uani 1 1 d . . .
H44A H 0.9118 0.5470 0.8880 0.066 Uiso 1 1 calc R . .
H44B H 0.8755 0.4420 0.9372 0.066 Uiso 1 1 calc R . .
C45 C 1.0802(6) 0.4467(6) 0.9111(4) 0.0683(13) Uani 1 1 d . . .
H45A H 1.1110 0.5144 0.9818 0.102 Uiso 1 1 calc R . .
H45B H 1.1328 0.4617 0.8593 0.102 Uiso 1 1 calc R . .
H45C H 1.0964 0.3579 0.9098 0.102 Uiso 1 1 calc R . .
C46 C 0.9376(4) 0.5030(3) 0.6862(3) 0.0363(8) Uani 1 1 d . . .
H46A H 0.9887 0.5022 0.6274 0.044 Uiso 1 1 calc R . .
H46B H 0.9926 0.5626 0.7531 0.044 Uiso 1 1 calc R . .
C47 C 0.7978(4) 0.5614(4) 0.6774(3) 0.0411(9) Uani 1 1 d . . .
H47A H 0.7408 0.5027 0.6112 0.049 Uiso 1 1 calc R . .
H47B H 0.7470 0.5672 0.7376 0.049 Uiso 1 1 calc R . .
C48 C 0.8199(5) 0.6989(4) 0.6777(3) 0.0484(10) Uani 1 1 d . . .
H48A H 0.7293 0.7359 0.6720 0.073 Uiso 1 1 calc R . .
H48B H 0.8692 0.6927 0.6175 0.073 Uiso 1 1 calc R . .
H48C H 0.8755 0.7570 0.7436 0.073 Uiso 1 1 calc R . .
C49 C 0.8572(4) 0.2621(4) 0.5823(3) 0.0367(8) Uani 1 1 d . . .
H49A H 0.8586 0.1740 0.5867 0.044 Uiso 1 1 calc R . .
H49B H 0.7584 0.2834 0.5758 0.044 Uiso 1 1 calc R . .
C50 C 0.9181(4) 0.2517(4) 0.4839(3) 0.0389(8) Uani 1 1 d . . .
H50A H 1.0166 0.2289 0.4884 0.047 Uiso 1 1 calc R . .
H50B H 0.9158 0.3386 0.4773 0.047 Uiso 1 1 calc R . .
C51 C 0.8360(4) 0.1455(4) 0.3878(3) 0.0423(9) Uani 1 1 d . . .
H51A H 0.8764 0.1394 0.3240 0.063 Uiso 1 1 calc R . .
H51B H 0.7388 0.1688 0.3830 0.063 Uiso 1 1 calc R . .
H51C H 0.8394 0.0594 0.3941 0.063 Uiso 1 1 calc R . .
C52 C 0.5143(4) 0.6182(4) 0.2925(3) 0.0368(8) Uani 1 1 d . . .
H52A H 0.6117 0.6550 0.3027 0.044 Uiso 1 1 calc R . .
H52B H 0.5178 0.5258 0.2882 0.044 Uiso 1 1 calc R . .
C53 C 0.4443(4) 0.6999(4) 0.3890(3) 0.0391(8) Uani 1 1 d . . .
H53A H 0.3465 0.6648 0.3803 0.047 Uiso 1 1 calc R . .
H53B H 0.4434 0.7938 0.3966 0.047 Uiso 1 1 calc R . .
C54 C 0.5231(5) 0.6932(4) 0.4880(3) 0.0455(9) Uani 1 1 d . . .
H54A H 0.4771 0.7457 0.5500 0.068 Uiso 1 1 calc R . .
H54B H 0.6194 0.7295 0.4971 0.068 Uiso 1 1 calc R . .
H54C H 0.5233 0.6003 0.4804 0.068 Uiso 1 1 calc R . .
C55 C 0.4227(4) 0.7497(4) 0.1895(3) 0.0366(8) Uani 1 1 d . . .
H55A H 0.3681 0.7991 0.2482 0.044 Uiso 1 1 calc R . .
H55B H 0.3664 0.7386 0.1226 0.044 Uiso 1 1 calc R . .
C56 C 0.5554(4) 0.8320(4) 0.2011(3) 0.0415(9) Uani 1 1 d . . .
H56A H 0.6100 0.7851 0.1418 0.050 Uiso 1 1 calc R . .
H56B H 0.6127 0.8444 0.2679 0.050 Uiso 1 1 calc R . .
C57 C 0.5205(5) 0.9665(4) 0.2013(3) 0.0471(10) Uani 1 1 d . . .
H57A H 0.6069 1.0198 0.2094 0.071 Uiso 1 1 calc R . .
H57B H 0.4667 1.0128 0.2602 0.071 Uiso 1 1 calc R . .
H57C H 0.4653 0.9539 0.1345 0.071 Uiso 1 1 calc R . .
C58 C 0.5257(4) 0.5284(4) 0.1007(3) 0.0440(9) Uani 1 1 d . . .
H58A H 0.5350 0.4404 0.1046 0.053 Uiso 1 1 calc R . .
H58B H 0.6208 0.5707 0.1118 0.053 Uiso 1 1 calc R . .
C59 C 0.4600(5) 0.5068(5) -0.0091(3) 0.0539(11) Uani 1 1 d . . .
H59A H 0.3731 0.4492 -0.0263 0.065 Uiso 1 1 calc R . .
H59B H 0.4350 0.5937 -0.0101 0.065 Uiso 1 1 calc R . .
C60 C 0.5555(7) 0.4435(7) -0.0918(5) 0.0852(17) Uani 1 1 d . . .
H60A H 0.5089 0.4317 -0.1613 0.128 Uiso 1 1 calc R . .
H60B H 0.5789 0.3565 -0.0923 0.128 Uiso 1 1 calc R . .
H60C H 0.6410 0.5010 -0.0759 0.128 Uiso 1 1 calc R . .

loop_
_atom_site_aniso_label
_atom_site_aniso_U_11
_atom_site_aniso_U_22
_atom_site_aniso_U_33
_atom_site_aniso_U_23
_atom_site_aniso_U_13
_atom_site_aniso_U_12
N1 0.0326(16) 0.0303(15) 0.0443(18) 0.0145(14) -0.0010(14) 0.0005(13)
C1 0.0328(18) 0.0220(16) 0.0274(17) 0.0058(14) -0.0035(14) -0.0050(14)
O1 0.0420(14) 0.0487(15) 0.0330(14) 0.0256(12) 0.0128(11) 0.0162(12)
N2 0.0304(16) 0.0359(16) 0.0442(18) 0.0217(14) 0.0015(13) -0.0030(12)
C2 0.0280(17) 0.0246(16) 0.0268(17) 0.0051(14) -0.0009(13) -0.0040(13)
O2 0.0418(16) 0.094(3) 0.106(3) 0.078(2) 0.0256(17) 0.0227(16)
O3 0.0394(14) 0.0326(13) 0.0303(13) 0.0031(11) 0.0133(11) -0.0040(11)
C3 0.0303(18) 0.0363(19) 0.0342(19) 0.0077(16) -0.0012(15) -0.0002(15)
C4 0.0316(19) 0.048(2) 0.035(2) 0.0123(17) 0.0053(15) -0.0066(16)
O4 0.0448(18) 0.0384(17) 0.138(3) 0.0043(19) 0.0335(19) -0.0110(14)
O5 0.0397(14) 0.0449(15) 0.0320(13) 0.0165(12) 0.0102(11) 0.0123(11)
C5 0.048(2) 0.043(2) 0.033(2) 0.0152(17) 0.0010(17) -0.0086(18)
O6 0.0366(14) 0.0701(19) 0.0385(14) 0.0317(14) 0.0136(12) 0.0095(13)
C6 0.046(2) 0.0308(18) 0.034(2) 0.0142(16) -0.0056(16) -0.0055(16)
O7 0.0473(15) 0.0258(12) 0.0313(14) 0.0072(11) 0.0063(11) -0.0037(11)
C7 0.0260(18) 0.0297(17) 0.038(2) 0.0125(15) 0.0001(15) 0.0028(14)
O8 0.0468(15) 0.0338(14) 0.0517(17) 0.0169(12) 0.0167(13) -0.0053(12)
C8 0.0371(18) 0.0260(16) 0.0256(17) 0.0136(14) -0.0033(14) 0.0011(14)
C9 0.0292(18) 0.0332(18) 0.0288(17) 0.0162(15) -0.0021(14) 0.0003(14)
O9 0.0308(14) 0.0460(16) 0.0398(15) -0.0025(12) 0.0118(11) -0.0053(12)
C10 0.0318(19) 0.042(2) 0.0331(19) 0.0172(17) 0.0002(15) -0.0017(15)
O10 0.0425(14) 0.0381(15) 0.0323(14) 0.0091(11) 0.0097(11) -0.0068(11)
C11 0.035(2) 0.056(3) 0.040(2) 0.0214(19) 0.0057(16) 0.0089(18)
O11 0.0471(15) 0.0342(14) 0.0310(13) 0.0172(11) 0.0064(11) 0.0041(11)
C12 0.047(2) 0.038(2) 0.041(2) 0.0157(17) 0.0005(17) 0.0085(17)
O12 0.0452(15) 0.0386(14) 0.0481(16) 0.0230(12) 0.0156(13) 0.0133(12)
C13 0.037(2) 0.0296(18) 0.046(2) 0.0145(17) -0.0010(16) -0.0001(15)
C14 0.0247(18) 0.036(2) 0.042(2) 0.0150(17) -0.0008(15) -0.0012(15)
C15 0.0313(17) 0.0250(16) 0.0276(17) 0.0137(14) 0.0052(14) -0.0048(13)
C16 0.0353(18) 0.0331(18) 0.0264(17) 0.0159(15) 0.0019(14) 0.0018(14)
C17 0.041(2) 0.055(2) 0.0318(19) 0.0271(18) 0.0059(16) 0.0029(18)
C18 0.039(2) 0.050(2) 0.044(2) 0.0307(19) 0.0011(17) 0.0047(17)
C19 0.037(2) 0.0309(18) 0.045(2) 0.0205(16) 0.0077(16) 0.0040(15)
C20 0.0320(18) 0.0266(17) 0.0333(18) 0.0122(15) 0.0097(14) -0.0007(14)
C21 0.0346(19) 0.050(2) 0.0190(17) 0.0122(16) 0.0024(14) 0.0029(16)
C22 0.0324(17) 0.0278(17) 0.0238(16) 0.0098(14) 0.0103(14) 0.0034(14)
C23 0.0360(18) 0.0220(16) 0.0258(17) 0.0079(13) 0.0085(14) 0.0033(13)
C24 0.048(2) 0.0345(19) 0.0297(19) 0.0175(16) 0.0133(16) 0.0069(16)
C25 0.048(2) 0.042(2) 0.0224(18) 0.0136(16) 0.0032(16) 0.0023(17)
C26 0.043(2) 0.0317(19) 0.0277(18) 0.0062(15) 0.0036(15) -0.0044(15)
C27 0.0390(19) 0.0261(17) 0.0283(17) 0.0108(14) 0.0083(15) -0.0012(14)
C28 0.0381(19) 0.0228(16) 0.041(2) 0.0164(15) 0.0086(16) 0.0023(14)
C29 0.0350(18) 0.0163(15) 0.0289(17) 0.0082(13) 0.0054(14) 0.0024(13)
C30 0.0317(18) 0.0293(18) 0.0312(18) 0.0055(15) 0.0057(15) -0.0011(14)
C31 0.035(2) 0.040(2) 0.0323(19) -0.0043(16) 0.0081(15) -0.0017(16)
C32 0.039(2) 0.0299(19) 0.044(2) 0.0013(17) 0.0011(17) -0.0028(16)
C33 0.034(2) 0.0269(18) 0.052(2) 0.0154(17) 0.0067(16) 0.0006(15)
C34 0.0372(19) 0.0285(17) 0.040(2) 0.0207(16) 0.0102(16) 0.0071(14)
C35 0.0326(19) 0.043(2) 0.0208(17) 0.0042(15) 0.0045(14) -0.0053(16)
C36 0.0348(18) 0.0228(16) 0.0262(17) 0.0118(14) 0.0098(14) 0.0012(13)
C37 0.0352(18) 0.0260(16) 0.0266(17) 0.0114(14) 0.0103(14) 0.0025(14)
C38 0.051(2) 0.0232(17) 0.0247(18) 0.0042(14) 0.0077(16) -0.0008(15)
C39 0.042(2) 0.042(2) 0.0294(19) 0.0116(16) 0.0059(16) 0.0007(16)
C40 0.048(2) 0.038(2) 0.0276(19) 0.0177(16) 0.0061(16) 0.0056(16)
C41 0.040(2) 0.0300(18) 0.0316(18) 0.0169(15) 0.0078(15) 0.0027(15)
C42 0.0340(18) 0.0265(16) 0.0356(19) 0.0177(15) 0.0068(15) 0.0006(14)
C43 0.060(3) 0.043(2) 0.040(2) 0.0211(19) 0.0034(19) 0.0000(19)
C44 0.077(3) 0.048(2) 0.034(2) 0.0121(19) 0.004(2) 0.006(2)
C45 0.078(4) 0.069(3) 0.058(3) 0.027(3) 0.002(3) 0.001(3)
C46 0.041(2) 0.0264(18) 0.039(2) 0.0109(15) 0.0030(16) -0.0027(15)
C47 0.046(2) 0.037(2) 0.044(2) 0.0192(18) 0.0071(17) 0.0038(17)
C48 0.070(3) 0.036(2) 0.035(2) 0.0097(17) 0.0046(19) 0.0060(19)
C49 0.042(2) 0.0260(17) 0.042(2) 0.0147(16) 0.0003(16) -0.0046(15)
C50 0.042(2) 0.0356(19) 0.041(2) 0.0182(17) 0.0021(17) 0.0008(16)
C51 0.049(2) 0.039(2) 0.039(2) 0.0170(18) 0.0023(17) 0.0005(17)
C52 0.039(2) 0.0316(18) 0.045(2) 0.0223(17) 0.0011(16) 0.0007(15)
C53 0.040(2) 0.037(2) 0.042(2) 0.0175(17) 0.0042(17) 0.0016(16)
C54 0.055(2) 0.040(2) 0.048(2) 0.0248(19) 0.0029(19) -0.0021(18)
C55 0.035(2) 0.043(2) 0.038(2) 0.0231(17) 0.0058(16) 0.0064(16)
C56 0.047(2) 0.038(2) 0.044(2) 0.0195(18) 0.0127(18) 0.0022(17)
C57 0.069(3) 0.043(2) 0.033(2) 0.0172(18) 0.0092(19) 0.005(2)
C58 0.048(2) 0.0313(19) 0.047(2) 0.0105(17) 0.0035(18) -0.0007(17)
C59 0.065(3) 0.054(3) 0.045(3) 0.022(2) 0.007(2) -0.004(2)
C60 0.097(4) 0.081(4) 0.071(4) 0.020(3) 0.020(3) 0.004(3)

loop_
_atom_type_symbol
_atom_type_description
_atom_type_scat_dispersion_real
_atom_type_scat_dispersion_imag
_atom_type_scat_source
C C 0.0033 0.0016 'International Tables Vol C Tables 4.2.6.8 and 6.1.1.4'
H H 0.0000 0.0000 'International Tables Vol C Tables 4.2.6.8 and 6.1.1.4'
N N 0.0061 0.0033 'International Tables Vol C Tables 4.2.6.8 and 6.1.1.4'
O O 0.0106 0.0060 'International Tables Vol C Tables 4.2.6.8 and 6.1.1.4'

loop_
_geom_angle_atom_site_label_1
_geom_angle_atom_site_label_2
_geom_angle_atom_site_label_3
_geom_angle
_geom_angle_site_symmetry_1
_geom_angle_site_symmetry_3
C43 N1 C46 113.1(3) . .
C43 N1 C49 109.7(3) . .
C46 N1 C49 113.7(3) . .
C43 N1 H1 112(3) . .
C46 N1 H1 103(3) . .
C49 N1 H1 105(3) . .
C2 C1 C6 117.5(3) . .
C2 C1 C8 126.3(3) . .
C6 C1 C8 116.1(3) . .
C7 O1 H1A 114(3) . .
C52 N2 C55 113.5(3) . .
C52 N2 C58 109.6(3) . .
C55 N2 C58 113.0(3) . .
C52 N2 H2 112(3) . .
C55 N2 H2 99(3) . .
C58 N2 H2 109(3) . .
C3 C2 C1 120.0(3) . .
C3 C2 C7 114.9(3) . .
C1 C2 C7 125.1(3) . .
C14 O3 H3 118(3) . .
C4 C3 C2 121.5(4) . .
C4 C3 H3A 119.3 . .
C2 C3 H3A 119.3 . .
C5 C4 C3 119.1(3) . .
C5 C4 H4A 120.5 . .
C3 C4 H4A 120.5 . .
C6 C5 C4 120.3(4) . .
C6 C5 H5A 119.9 . .
C4 C5 H5A 119.9 . .
C5 C6 C1 121.7(4) . .
C5 C6 H6A 119.2 . .
C1 C6 H6A 119.2 . .
C28 O7 H7 118(3) . .
O2 C7 O1 124.2(3) . .
O2 C7 C2 120.2(3) . .
O1 C7 C2 115.6(3) . .
C13 C8 C9 117.8(3) . .
C13 C8 C1 115.6(3) . .
C9 C8 C1 126.5(3) . .
C10 C9 C8 118.8(3) . .
C10 C9 C14 115.1(3) . .
C8 C9 C14 126.1(3) . .
C11 C10 C9 122.4(3) . .
C11 C10 H10A 118.8 . .
C9 C10 H10A 118.8 . .
C12 C11 C10 118.3(4) . .
C12 C11 H11A 120.9 . .
C10 C11 H11A 120.9 . .
C42 O11 H11 107(3) . .
C13 C12 C11 120.1(4) . .
C13 C12 H12A 120.0 . .
C11 C12 H12A 120.0 . .
C12 C13 C8 122.5(3) . .
C12 C13 H13A 118.7 . .
C8 C13 H13A 118.7 . .
O4 C14 O3 122.8(4) . .
O4 C14 C9 120.8(3) . .
O3 C14 C9 116.4(3) . .
C20 C15 C16 119.0(3) . .
C20 C15 C22 120.7(3) . .
C16 C15 C22 120.2(3) . .
C17 C16 C15 118.6(3) . .
C17 C16 C21 120.3(3) . .
C15 C16 C21 121.0(3) . .
C18 C17 C16 121.2(3) . .
C18 C17 H17A 119.4 . .
C16 C17 H17A 119.4 . .
C17 C18 C19 120.2(3) . .
C17 C18 H18A 119.9 . .
C19 C18 H18A 119.9 . .
C20 C19 C18 119.3(3) . .
C20 C19 H19A 120.4 . .
C18 C19 H19A 120.4 . .
C15 C20 C19 121.5(3) . .
C15 C20 H20A 119.2 . .
C19 C20 H20A 119.2 . .
O6 C21 O5 122.0(3) . .
O6 C21 C16 121.2(3) . .
O5 C21 C16 116.8(3) . .
C27 C22 C23 118.2(3) . .
C27 C22 C15 119.1(3) . .
C23 C22 C15 122.6(3) . .
C22 C23 C24 120.2(3) . .
C22 C23 C28 121.2(3) . .
C24 C23 C28 118.6(3) . .
C25 C24 C23 120.3(3) . .
C25 C24 H24A 119.8 . .
C23 C24 H24A 119.8 . .
C24 C25 C26 119.6(3) . .
C24 C25 H25A 120.2 . .
C26 C25 H25A 120.2 . .
C27 C26 C25 119.8(3) . .
C27 C26 H26A 120.1 . .
C25 C26 H26A 120.1 . .
C26 C27 C22 121.9(3) . .
C26 C27 H27A 119.1 . .
C22 C27 H27A 119.1 . .
O8 C28 O7 121.3(3) . .
O8 C28 C23 121.9(3) . .
O7 C28 C23 116.8(3) . .
C34 C29 C30 119.1(3) . .
C34 C29 C36 118.8(3) . .
C30 C29 C36 121.9(3) . .
C31 C30 C29 119.7(3) . .
C31 C30 C35 120.0(3) . .
C29 C30 C35 120.0(3) . .
C30 C31 C32 121.3(3) . .
C30 C31 H31A 119.3 . .
C32 C31 H31A 119.3 . .
C31 C32 C33 118.7(3) . .
C31 C32 H32A 120.7 . .
C33 C32 H32A 120.7 . .
C34 C33 C32 120.5(3) . .
C34 C33 H33A 119.8 . .
C32 C33 H33A 119.8 . .
C33 C34 C29 120.7(3) . .
C33 C34 H34A 119.7 . .
C29 C34 H34A 119.7 . .
O9 C35 O10 122.2(3) . .
O9 C35 C30 120.5(3) . .
O10 C35 C30 117.3(3) . .
C37 C36 C41 118.8(3) . .
C37 C36 C29 122.4(3) . .
C41 C36 C29 118.6(3) . .
C36 C37 C38 120.1(3) . .
C36 C37 C42 122.4(3) . .
C38 C37 C42 117.5(3) . .
C39 C38 C37 120.1(3) . .
C39 C38 H38A 120.0 . .
C37 C38 H38A 120.0 . .
C40 C39 C38 120.2(3) . .
C40 C39 H39A 119.9 . .
C38 C39 H39A 119.9 . .
C39 C40 C41 119.9(3) . .
C39 C40 H40A 120.0 . .
C41 C40 H40A 120.0 . .
C40 C41 C36 120.9(3) . .
C40 C41 H41A 119.6 . .
C36 C41 H41A 119.6 . .
O12 C42 O11 120.7(3) . .
O12 C42 C37 123.1(3) . .
O11 C42 C37 116.2(3) . .
N1 C43 C44 116.3(4) . .
N1 C43 H43A 108.2 . .
C44 C43 H43A 108.2 . .
N1 C43 H43B 108.2 . .
C44 C43 H43B 108.2 . .
H43A C43 H43B 107.4 . .
C45 C44 C43 114.5(4) . .
C45 C44 H44A 108.6 . .
C43 C44 H44A 108.6 . .
C45 C44 H44B 108.6 . .
C43 C44 H44B 108.6 . .
H44A C44 H44B 107.6 . .
C44 C45 H45A 109.5 . .
C44 C45 H45B 109.5 . .
H45A C45 H45B 109.5 . .
C44 C45 H45C 109.5 . .
H45A C45 H45C 109.5 . .
H45B C45 H45C 109.5 . .
N1 C46 C47 115.3(3) . .
N1 C46 H46A 108.5 . .
C47 C46 H46A 108.5 . .
N1 C46 H46B 108.5 . .
C47 C46 H46B 108.5 . .
H46A C46 H46B 107.5 . .
C48 C47 C46 109.9(3) . .
C48 C47 H47A 109.7 . .
C46 C47 H47A 109.7 . .
C48 C47 H47B 109.7 . .
C46 C47 H47B 109.7 . .
H47A C47 H47B 108.2 . .
C47 C48 H48A 109.5 . .
C47 C48 H48B 109.5 . .
H48A C48 H48B 109.5 . .
C47 C48 H48C 109.5 . .
H48A C48 H48C 109.5 . .
H48B C48 H48C 109.5 . .
C50 C49 N1 115.3(3) . .
C50 C49 H49A 108.5 . .
N1 C49 H49A 108.5 . .
C50 C49 H49B 108.5 . .
N1 C49 H49B 108.5 . .
H49A C49 H49B 107.5 . .
C49 C50 C51 110.1(3) . .
C49 C50 H50A 109.6 . .
C51 C50 H50A 109.6 . .
C49 C50 H50B 109.6 . .
C51 C50 H50B 109.6 . .
H50A C50 H50B 108.2 . .
C50 C51 H51A 109.5 . .
C50 C51 H51B 109.5 . .
H51A C51 H51B 109.5 . .
C50 C51 H51C 109.5 . .
H51A C51 H51C 109.5 . .
H51B C51 H51C 109.5 . .
N2 C52 C53 115.4(3) . .
N2 C52 H52A 108.4 . .
C53 C52 H52A 108.4 . .
N2 C52 H52B 108.4 . .
C53 C52 H52B 108.4 . .
H52A C52 H52B 107.5 . .
C52 C53 C54 109.8(3) . .
C52 C53 H53A 109.7 . .
C54 C53 H53A 109.7 . .
C52 C53 H53B 109.7 . .
C54 C53 H53B 109.7 . .
H53A C53 H53B 108.2 . .
C53 C54 H54A 109.5 . .
C53 C54 H54B 109.5 . .
H54A C54 H54B 109.5 . .
C53 C54 H54C 109.5 . .
H54A C54 H54C 109.5 . .
H54B C54 H54C 109.5 . .
N2 C55 C56 114.1(3) . .
N2 C55 H55A 108.7 . .
C56 C55 H55A 108.7 . .
N2 C55 H55B 108.7 . .
C56 C55 H55B 108.7 . .
H55A C55 H55B 107.6 . .
C55 C56 C57 109.8(3) . .
C55 C56 H56A 109.7 . .
C57 C56 H56A 109.7 . .
C55 C56 H56B 109.7 . .
C57 C56 H56B 109.7 . .
H56A C56 H56B 108.2 . .
C56 C57 H57A 109.5 . .
C56 C57 H57B 109.5 . .
H57A C57 H57B 109.5 . .
C56 C57 H57C 109.5 . .
H57A C57 H57C 109.5 . .
H57B C57 H57C 109.5 . .
N2 C58 C59 114.7(4) . .
N2 C58 H58A 108.6 . .
C59 C58 H58A 108.6 . .
N2 C58 H58B 108.6 . .
C59 C58 H58B 108.6 . .
H58A C58 H58B 107.6 . .
C60 C59 C58 112.3(4) . .
C60 C59 H59A 109.1 . .
C58 C59 H59A 109.1 . .
C60 C59 H59B 109.1 . .
C58 C59 H59B 109.1 . .
H59A C59 H59B 107.9 . .
C59 C60 H60A 109.5 . .
C59 C60 H60B 109.5 . .
H60A C60 H60B 109.5 . .
C59 C60 H60C 109.5 . .
H60A C60 H60C 109.5 . .
H60B C60 H60C 109.5 . .

loop_
_geom_bond_atom_site_label_1
_geom_bond_atom_site_label_2
_geom_bond_distance
_geom_bond_site_symmetry_2
N1 C43 1.485(5) .
N1 C46 1.502(5) .
N1 C49 1.504(5) .
N1 H1 0.932(10) .
C1 C2 1.402(5) .
C1 C6 1.408(5) .
C1 C8 1.495(5) .
O1 C7 1.291(4) .
O1 H1A 0.858(10) .
N2 C52 1.495(5) .
N2 C55 1.507(5) .
N2 C58 1.515(5) .
N2 H2 0.935(10) .
C2 C3 1.385(5) .
C2 C7 1.506(5) .
O2 C7 1.203(5) .
O3 C14 1.304(4) .
O3 H3 0.862(10) .
C3 C4 1.384(5) .
C3 H3A 0.9500 .
C4 C5 1.379(6) .
C4 H4A 0.9500 .
O4 C14 1.207(5) .
O5 C21 1.272(5) .
C5 C6 1.374(6) .
C5 H5A 0.9500 .
O6 C21 1.247(4) .
C6 H6A 0.9500 .
O7 C28 1.320(4) .
O7 H7 0.861(10) .
O8 C28 1.216(4) .
C8 C13 1.392(5) .
C8 C9 1.400(5) .
C9 C10 1.391(5) .
C9 C14 1.496(5) .
O9 C35 1.254(5) .
C10 C11 1.385(6) .
C10 H10A 0.9500 .
O10 C35 1.266(5) .
C11 C12 1.377(6) .
C11 H11A 0.9500 .
O11 C42 1.342(4) .
O11 H11 0.867(10) .
C12 C13 1.370(6) .
C12 H12A 0.9500 .
O12 C42 1.203(4) .
C13 H13A 0.9500 .
C15 C20 1.379(5) .
C15 C16 1.413(5) .
C15 C22 1.498(5) .
C16 C17 1.399(5) .
C16 C21 1.492(5) .
C17 C18 1.362(6) .
C17 H17A 0.9500 .
C18 C19 1.391(6) .
C18 H18A 0.9500 .
C19 C20 1.382(5) .
C19 H19A 0.9500 .
C20 H20A 0.9500 .
C22 C27 1.393(5) .
C22 C23 1.393(4) .
C23 C24 1.404(5) .
C23 C28 1.498(5) .
C24 C25 1.383(5) .
C24 H24A 0.9500 .
C25 C26 1.389(5) .
C25 H25A 0.9500 .
C26 C27 1.377(5) .
C26 H26A 0.9500 .
C27 H27A 0.9500 .
C29 C34 1.390(5) .
C29 C30 1.397(5) .
C29 C36 1.509(5) .
C30 C31 1.376(5) .
C30 C35 1.502(5) .
C31 C32 1.383(5) .
C31 H31A 0.9500 .
C32 C33 1.396(6) .
C32 H32A 0.9500 .
C33 C34 1.372(5) .
C33 H33A 0.9500 .
C34 H34A 0.9500 .
C36 C37 1.393(4) .
C36 C41 1.397(5) .
C37 C38 1.394(5) .
C37 C42 1.499(5) .
C38 C39 1.389(5) .
C38 H38A 0.9500 .
C39 C40 1.376(5) .
C39 H39A 0.9500 .
C40 C41 1.386(5) .
C40 H40A 0.9500 .
C41 H41A 0.9500 .
C43 C44 1.517(6) .
C43 H43A 0.9900 .
C43 H43B 0.9900 .
C44 C45 1.504(7) .
C44 H44A 0.9900 .
C44 H44B 0.9900 .
C45 H45A 0.9800 .
C45 H45B 0.9800 .
C45 H45C 0.9800 .
C46 C47 1.519(5) .
C46 H46A 0.9900 .
C46 H46B 0.9900 .
C47 C48 1.512(6) .
C47 H47A 0.9900 .
C47 H47B 0.9900 .
C48 H48A 0.9800 .
C48 H48B 0.9800 .
C48 H48C 0.9800 .
C49 C50 1.502(5) .
C49 H49A 0.9900 .
C49 H49B 0.9900 .
C50 C51 1.513(5) .
C50 H50A 0.9900 .
C50 H50B 0.9900 .
C51 H51A 0.9800 .
C51 H51B 0.9800 .
C51 H51C 0.9800 .
C52 C53 1.517(5) .
C52 H52A 0.9900 .
C52 H52B 0.9900 .
C53 C54 1.531(6) .
C53 H53A 0.9900 .
C53 H53B 0.9900 .
C54 H54A 0.9800 .
C54 H54B 0.9800 .
C54 H54C 0.9800 .
C55 C56 1.510(5) .
C55 H55A 0.9900 .
C55 H55B 0.9900 .
C56 C57 1.513(6) .
C56 H56A 0.9900 .
C56 H56B 0.9900 .
C57 H57A 0.9800 .
C57 H57B 0.9800 .
C57 H57C 0.9800 .
C58 C59 1.515(6) .
C58 H58A 0.9900 .
C58 H58B 0.9900 .
C59 C60 1.499(8) .
C59 H59A 0.9900 .
C59 H59B 0.9900 .
C60 H60A 0.9800 .
C60 H60B 0.9800 .
C60 H60C 0.9800 .

loop_
_geom_torsion_atom_site_label_1
_geom_torsion_atom_site_label_2
_geom_torsion_atom_site_label_3
_geom_torsion_atom_site_label_4
_geom_torsion
_geom_torsion_site_symmetry_1
_geom_torsion_site_symmetry_2
_geom_torsion_site_symmetry_3
_geom_torsion_site_symmetry_4
C6 C1 C2 C3 -0.6(5) . . . .
C8 C1 C2 C3 175.9(3) . . . .
C6 C1 C2 C7 -180.0(3) . . . .
C8 C1 C2 C7 -3.5(5) . . . .
C1 C2 C3 C4 0.1(5) . . . .
C7 C2 C3 C4 179.5(3) . . . .
C2 C3 C4 C5 0.0(5) . . . .
C3 C4 C5 C6 0.3(5) . . . .
C4 C5 C6 C1 -0.9(5) . . . .
C2 C1 C6 C5 1.0(5) . . . .
C8 C1 C6 C5 -175.9(3) . . . .
C3 C2 C7 O2 10.9(5) . . . .
C1 C2 C7 O2 -169.7(4) . . . .
C3 C2 C7 O1 -170.2(3) . . . .
C1 C2 C7 O1 9.2(5) . . . .
C2 C1 C8 C13 -114.2(4) . . . .
C6 C1 C8 C13 62.3(4) . . . .
C2 C1 C8 C9 69.9(5) . . . .
C6 C1 C8 C9 -113.6(4) . . . .
C13 C8 C9 C10 0.3(5) . . . .
C1 C8 C9 C10 176.1(3) . . . .
C13 C8 C9 C14 -179.4(3) . . . .
C1 C8 C9 C14 -3.6(5) . . . .
C8 C9 C10 C11 1.3(5) . . . .
C14 C9 C10 C11 -179.0(3) . . . .
C9 C10 C11 C12 -1.6(6) . . . .
C10 C11 C12 C13 0.3(6) . . . .
C11 C12 C13 C8 1.3(6) . . . .
C9 C8 C13 C12 -1.6(5) . . . .
C1 C8 C13 C12 -177.9(3) . . . .
C10 C9 C14 O4 7.6(6) . . . .
C8 C9 C14 O4 -172.7(4) . . . .
C10 C9 C14 O3 -175.5(3) . . . .
C8 C9 C14 O3 4.2(5) . . . .
C20 C15 C16 C17 -2.0(5) . . . .
C22 C15 C16 C17 174.1(3) . . . .
C20 C15 C16 C21 174.5(3) . . . .
C22 C15 C16 C21 -9.5(5) . . . .
C15 C16 C17 C18 4.4(5) . . . .
C21 C16 C17 C18 -172.1(4) . . . .
C16 C17 C18 C19 -4.0(6) . . . .
C17 C18 C19 C20 1.2(5) . . . .
C16 C15 C20 C19 -0.7(5) . . . .
C22 C15 C20 C19 -176.8(3) . . . .
C18 C19 C20 C15 1.1(5) . . . .
C17 C16 C21 O6 -57.5(5) . . . .
C15 C16 C21 O6 126.1(4) . . . .
C17 C16 C21 O5 123.3(4) . . . .
C15 C16 C21 O5 -53.1(4) . . . .
C20 C15 C22 C27 93.0(4) . . . .
C16 C15 C22 C27 -83.1(4) . . . .
C20 C15 C22 C23 -81.8(4) . . . .
C16 C15 C22 C23 102.2(4) . . . .
C27 C22 C23 C24 -0.7(5) . . . .
C15 C22 C23 C24 174.1(3) . . . .
C27 C22 C23 C28 178.8(3) . . . .
C15 C22 C23 C28 -6.5(5) . . . .
C22 C23 C24 C25 2.2(5) . . . .
C28 C23 C24 C25 -177.3(3) . . . .
C23 C24 C25 C26 -1.9(5) . . . .
C24 C25 C26 C27 0.1(6) . . . .
C25 C26 C27 C22 1.4(5) . . . .
C23 C22 C27 C26 -1.1(5) . . . .
C15 C22 C27 C26 -176.1(3) . . . .
C22 C23 C28 O8 126.5(4) . . . .
C24 C23 C28 O8 -54.1(5) . . . .
C22 C23 C28 O7 -54.2(5) . . . .
C24 C23 C28 O7 125.2(3) . . . .
C34 C29 C30 C31 -0.9(5) . . . .
C36 C29 C30 C31 174.5(3) . . . .
C34 C29 C30 C35 174.2(3) . . . .
C36 C29 C30 C35 -10.4(5) . . . .
C29 C30 C31 C32 1.9(6) . . . .
C35 C30 C31 C32 -173.2(4) . . . .
C30 C31 C32 C33 -1.2(6) . . . .
C31 C32 C33 C34 -0.4(6) . . . .
C32 C33 C34 C29 1.3(5) . . . .
C30 C29 C34 C33 -0.7(5) . . . .
C36 C29 C34 C33 -176.3(3) . . . .
C31 C30 C35 O9 -57.2(5) . . . .
C29 C30 C35 O9 127.7(4) . . . .
C31 C30 C35 O10 122.2(4) . . . .
C29 C30 C35 O10 -52.8(5) . . . .
C34 C29 C36 C37 -83.8(4) . . . .
C30 C29 C36 C37 100.7(4) . . . .
C34 C29 C36 C41 91.9(4) . . . .
C30 C29 C36 C41 -83.6(4) . . . .
C41 C36 C37 C38 -0.5(5) . . . .
C29 C36 C37 C38 175.2(3) . . . .
C41 C36 C37 C42 179.3(3) . . . .
C29 C36 C37 C42 -5.0(5) . . . .
C36 C37 C38 C39 1.7(5) . . . .
C42 C37 C38 C39 -178.1(3) . . . .
C37 C38 C39 C40 -1.5(5) . . . .
C38 C39 C40 C41 0.0(5) . . . .
C39 C40 C41 C36 1.2(5) . . . .
C37 C36 C41 C40 -0.9(5) . . . .
C29 C36 C41 C40 -176.8(3) . . . .
C36 C37 C42 O12 128.3(4) . . . .
C38 C37 C42 O12 -51.9(4) . . . .
C36 C37 C42 O11 -50.9(4) . . . .
C38 C37 C42 O11 128.9(3) . . . .
C46 N1 C43 C44 -50.6(5) . . . .
C49 N1 C43 C44 -178.7(4) . . . .
N1 C43 C44 C45 -59.9(5) . . . .
C43 N1 C46 C47 -63.8(4) . . . .
C49 N1 C46 C47 62.2(4) . . . .
N1 C46 C47 C48 -178.4(3) . . . .
C43 N1 C49 C50 -175.2(3) . . . .
C46 N1 C49 C50 57.0(4) . . . .
N1 C49 C50 C51 179.9(3) . . . .
C55 N2 C52 C53 53.1(4) . . . .
C58 N2 C52 C53 -179.5(3) . . . .
N2 C52 C53 C54 178.7(3) . . . .
C52 N2 C55 C56 65.7(4) . . . .
C58 N2 C55 C56 -59.9(4) . . . .
N2 C55 C56 C57 -179.3(3) . . . .
C52 N2 C58 C59 175.4(3) . . . .
C55 N2 C58 C59 -57.0(4) . . . .
N2 C58 C59 C60 169.5(4) . . . .

loop_
_publcif_info_datablock.id
_publcif_info_datablock.publ_exptl
_publcif_info_datablock.publ_geom
_publcif_info_datablock.structure
{b5c315ab-db6e-459b-b6be-a2b58d6e9ce6} y y y

loop_
_publcif_info_tables.block_id
_publcif_info_tables.reference_item
{b5c315ab-db6e-459b-b6be-a2b58d6e9ce6} '_publcif_info_datablock.publ_exptl'

loop_
_publcif_info_cif.paper_type
CE
